data_2312016
loop_
_publ_author_name
'Takagi, Yoshitaka'
'Okamoto, Youhei'
'Inoue, Chisato'
'Kasuga, Noriko Chikaraishi'
'Nomiya, Kenji'

_publ_section_title
;
 Crystal structure of
 <i>catena</i>-poly[silver(I)-\m-l-valinato-\k<sup>2</sup><i>N</i>:<i>O</i>].
;
_journal_coeditor_code IS5463
_journal_issue 'Pt 3'
_journal_name_full 'Acta crystallographica. Section E, Crystallographic communications'
_journal_page_first 354
_journal_page_last 357
_journal_paper_doi 10.1107/S2056989017001815
_journal_volume 73
_journal_year 2017
_chemical_formula_iupac '[Ag (C5 H10 N O2)]'
_chemical_formula_moiety 'C5 H10 Ag N O2'
_chemical_formula_sum 'C5 H10 Ag N O2'
_chemical_formula_weight 224.01
_chemical_name_common 'Silver(I) L-valine'
_chemical_name_systematic
;
<i>catena</i>-Poly[silver(I)-\m-<i>L</i>-valinato-\k^2^<i>N</i>:<i>O</i>]
;
_space_group_crystal_system monoclinic
_space_group_IT_number 4
_space_group_name_Hall 'P 2yb'
_space_group_name_H-M_alt 'P 1 21 1'
_audit_creation_method 'SHELXL-2016/4 '
_cell_angle_alpha 90
_cell_angle_beta 95.446(2)
_cell_angle_gamma 90
_cell_formula_units_Z 4
_cell_length_a 5.4475(5)
_cell_length_b 22.545(2)
_cell_length_c 5.5411(5)
_cell_measurement_reflns_used 4323
_cell_measurement_temperature 90
_cell_measurement_theta_max 28.264
_cell_measurement_theta_min 3.615
_cell_volume 677.45(11)
_computing_cell_refinement
;
SAINT (Bruker, 2008)
;
_computing_data_collection
;
APEX2 (Bruker, 2008)
;
_computing_data_reduction
;
SAINT (Bruker, 2008)
;
_computing_molecular_graphics
;
Mercury (Macrae <i>et al.</i>, 2008)
;
_computing_publication_material
;
SHELXL2016 (Sheldrick, 2015)
;
_computing_structure_refinement
;
SHELXL2016 (Sheldrick, 2015)
;
_computing_structure_solution
;
SIR2004 (Burla <i>et al.</i>,  2005)
;
_diffrn_ambient_temperature 90
_diffrn_detector_area_resol_mean 8.366
_diffrn_measured_fraction_theta_full 1.000
_diffrn_measured_fraction_theta_max 0.998
_diffrn_measurement_device_type 'Bruker SMART APEXII CCD'
_diffrn_measurement_method \w
_diffrn_radiation_type MoK\a
_diffrn_radiation_wavelength 0.71073
_diffrn_reflns_av_R_equivalents 0.0160
_diffrn_reflns_limit_h_max 3
_diffrn_reflns_limit_h_min -7
_diffrn_reflns_limit_k_max 30
_diffrn_reflns_limit_k_min -28
_diffrn_reflns_limit_l_max 7
_diffrn_reflns_limit_l_min -7
_diffrn_reflns_number 4981
_diffrn_reflns_theta_full 25.242
_diffrn_reflns_theta_max 28.268
_diffrn_reflns_theta_min 1.807
_exptl_absorpt_coefficient_mu 2.898
_exptl_absorpt_correction_T_max 0.7804
_exptl_absorpt_correction_T_min 0.4218
_exptl_absorpt_correction_type multi-scan
_exptl_absorpt_process_details
;
(SADABS; Bruker, 2009)
;
_exptl_crystal_colour colorless
_exptl_crystal_density_diffrn 2.196
_exptl_crystal_description needle
_exptl_crystal_F_000 440
_exptl_crystal_size_max 0.360
_exptl_crystal_size_mid 0.160
_exptl_crystal_size_min 0.090
_refine_diff_density_max 1.125
_refine_diff_density_min -1.105
_refine_ls_abs_structure_details
;
Flack <i>x</i> determined using 1275 quotients
[(<i>I</i>^+^)-(<i>I</i>^-^)]/[(<i>I</i>^+^)+(<i>I</i>^-^)]
(Parsons <i>et al.</i>, 2013)
;
_refine_ls_abs_structure_Flack 0.048(19)
_refine_ls_extinction_method none
_refine_ls_goodness_of_fit_ref 1.154
_refine_ls_hydrogen_treatment mixed
_refine_ls_matrix_type full
_refine_ls_number_parameters 179
_refine_ls_number_reflns 3034
_refine_ls_number_restraints 7
_refine_ls_restrained_S_all 1.153
_refine_ls_R_factor_all 0.0222
_refine_ls_R_factor_gt 0.0220
_refine_ls_shift/su_max 0.001
_refine_ls_shift/su_mean 0.000
_refine_ls_structure_factor_coef Fsqd
_refine_ls_weighting_details 'w=1/[\s^2^(Fo^2^)+(0.0258P)^2^+0.4276P] where P=(Fo^2^+2Fc^2^)/3'
_refine_ls_weighting_scheme calc
_refine_ls_wR_factor_gt 0.0539
_refine_ls_wR_factor_ref 0.0540
_reflns_number_gt 3013
_reflns_number_total 3034
_reflns_threshold_expression 'I > 2\s(I)'
_cod_data_source_file is5463sup1.cif
_cod_data_source_block I
_cod_original_cell_volume 677.47(11)
_cod_original_sg_symbol_H-M 'P 21'
_cod_database_code 2312016
_shelx_space_group_comment
;
The symmetry employed for this shelxl refinement is uniquely defined
by the following loop, which should always be used as a source of
symmetry information in preference to the above space-group names.
They are only intended as comments.
;
_shelx_estimated_absorpt_t_min 0.422
_shelx_estimated_absorpt_t_max 0.780

loop_
_space_group_symop_operation_xyz
'x, y, z'
'-x, y+1/2, -z'

loop_
_atom_site_type_symbol
_atom_site_label
_atom_site_fract_x
_atom_site_fract_y
_atom_site_fract_z
_atom_site_U_iso_or_equiv
_atom_site_adp_type
_atom_site_calc_flag
_atom_site_occupancy
Ag Ag1 0.62135(6) 0.72712(2) 0.36519(6) 0.01288(9) Uani d 1
C C1 1.1756(9) 0.7379(2) 1.0188(9) 0.0097(10) Uani d 1
C C2 1.0368(9) 0.7590(2) 0.7813(9) 0.0112(9) Uani d 1
H H2C 1.149003 0.755936 0.649045 0.013 Uiso calc 1
C C3 0.9626(9) 0.8245(2) 0.8085(10) 0.0146(10) Uani d 1
H H3 0.837026 0.826310 0.928715 0.018 Uiso calc 1
C C4 0.8460(11) 0.8514(3) 0.5695(11) 0.0244(12) Uani d 1
H H4A 0.962402 0.848370 0.445617 0.037 Uiso calc 1
H H4B 0.806760 0.893266 0.594925 0.037 Uiso calc 1
H H4C 0.694559 0.829836 0.515562 0.037 Uiso calc 1
C C5 1.1823(11) 0.8626(3) 0.9056(12) 0.0236(12) Uani d 1
H H5A 1.309746 0.861056 0.792249 0.035 Uiso calc 1
H H5B 1.249657 0.847404 1.063895 0.035 Uiso calc 1
H H5C 1.128339 0.903713 0.922864 0.035 Uiso calc 1
O O1 1.0588(6) 0.7234(2) 1.1919(6) 0.0166(7) Uani d 1
O O2 1.4109(6) 0.73698(16) 1.0246(6) 0.0125(7) Uani d 1
N N1 0.8165(8) 0.7214(2) 0.7175(7) 0.0115(8) Uani d 1
H H1A 0.721(9) 0.726(3) 0.830(8) 0.014 Uiso d 1
H H1B 0.877(10) 0.6856(15) 0.732(11) 0.014 Uiso d 1
Ag Ag2 0.89815(6) 0.60339(2) 0.21275(6) 0.01329(10) Uani d 1
C C6 1.2547(9) 0.5896(2) 0.6450(10) 0.0107(9) Uani d 1
C C7 1.5054(9) 0.5750(2) 0.7793(9) 0.0102(9) Uani d 1
H H7 1.635708 0.590634 0.680772 0.012 Uiso calc 1
C C8 1.5466(9) 0.5077(2) 0.8113(9) 0.0120(9) Uani d 1
H H8 1.686570 0.502380 0.939835 0.014 Uiso calc 1
C C9 1.6241(10) 0.4791(3) 0.5799(10) 0.0185(10) Uani d 1
H H9A 1.487275 0.481332 0.451923 0.028 Uiso calc 1
H H9B 1.667499 0.437482 0.611812 0.028 Uiso calc 1
H H9C 1.767197 0.500216 0.527632 0.028 Uiso calc 1
C C10 1.3225(10) 0.4764(2) 0.8998(10) 0.0168(10) Uani d 1
H H10A 1.365825 0.435354 0.943053 0.025 Uiso calc 1
H H10B 1.186513 0.476776 0.770720 0.025 Uiso calc 1
H H10C 1.271796 0.497164 1.042428 0.025 Uiso calc 1
N N2 1.5353(7) 0.6050(2) 1.0205(7) 0.0118(7) Uani d 1
H H2A 1.442(10) 0.587(2) 1.112(10) 0.014 Uiso d 1
H H2B 1.494(11) 0.6423(13) 1.004(11) 0.014 Uiso d 1
O O3 1.2360(7) 0.57934(18) 0.4188(7) 0.0154(8) Uani d 1
O O4 1.0857(6) 0.61000(18) 0.7610(6) 0.0140(7) Uani d 1

loop_
_atom_site_aniso_label
_atom_site_aniso_U_11
_atom_site_aniso_U_22
_atom_site_aniso_U_33
_atom_site_aniso_U_12
_atom_site_aniso_U_13
_atom_site_aniso_U_23
Ag1 0.00939(17) 0.01968(19) 0.00880(17) 0.00032(14) -0.00310(11) -0.00117(15)
C1 0.010(2) 0.012(3) 0.007(2) -0.0023(17) -0.0027(17) -0.0017(17)
C2 0.008(2) 0.017(3) 0.008(2) -0.0015(18) -0.0004(17) -0.0040(18)
C3 0.013(2) 0.015(2) 0.016(2) -0.0009(18) -0.0019(19) -0.0001(19)
C4 0.031(3) 0.020(3) 0.020(3) 0.006(3) -0.012(2) 0.004(2)
C5 0.024(3) 0.016(3) 0.029(3) -0.003(2) -0.006(2) -0.002(2)
O1 0.0121(16) 0.027(2) 0.0102(16) -0.0014(16) -0.0009(12) 0.0029(17)
O2 0.0035(14) 0.021(2) 0.0123(16) 0.0017(12) -0.0014(12) -0.0017(14)
N1 0.0099(18) 0.014(2) 0.0104(18) -0.0014(16) 0.0010(14) -0.0020(17)
Ag2 0.00789(17) 0.0215(2) 0.00975(18) 0.00137(14) -0.00313(12) -0.00090(15)
C6 0.009(2) 0.008(2) 0.015(2) -0.0007(16) -0.0017(18) 0.0003(16)
C7 0.010(2) 0.012(2) 0.008(2) 0.0006(17) 0.0005(17) -0.0026(17)
C8 0.008(2) 0.017(2) 0.011(2) -0.0003(18) -0.0017(17) -0.0003(18)
C9 0.019(3) 0.019(3) 0.017(2) 0.007(2) 0.000(2) -0.004(2)
C10 0.014(2) 0.018(2) 0.019(3) -0.002(2) 0.002(2) 0.004(2)
N2 0.0130(19) 0.0164(19) 0.0054(18) 0.0006(18) -0.0028(14) 0.0000(18)
O3 0.0088(16) 0.027(2) 0.0099(17) 0.0028(14) -0.0009(13) 0.0020(15)
O4 0.0092(15) 0.0187(19) 0.0142(18) 0.0034(14) 0.0006(13) -0.0009(15)

loop_
_atom_type_symbol
_atom_type_scat_dispersion_real
_atom_type_scat_dispersion_imag
_atom_type_scat_source
C 0.0033 0.0016 'International Tables Vol C Tables 4.2.6.8 and 6.1.1.4'
H 0.0000 0.0000 'International Tables Vol C Tables 4.2.6.8 and 6.1.1.4'
N 0.0061 0.0033 'International Tables Vol C Tables 4.2.6.8 and 6.1.1.4'
O 0.0106 0.0060 'International Tables Vol C Tables 4.2.6.8 and 6.1.1.4'
Ag -0.8971 1.1015 'International Tables Vol C Tables 4.2.6.8 and 6.1.1.4'

loop_
_geom_angle_atom_site_label_1
_geom_angle_atom_site_label_2
_geom_angle_atom_site_label_3
_geom_angle_site_symmetry_1
_geom_angle_site_symmetry_3
_geom_angle
_geom_angle_publ_flag
O2 Ag1 N1 1_454 . 176.13(16) y
O1 C1 O2 . . 124.1(5) ?
O1 C1 C2 . . 119.9(4) ?
O2 C1 C2 . . 116.0(4) ?
N1 C2 C1 . . 110.4(4) ?
N1 C2 C3 . . 110.9(4) ?
C1 C2 C3 . . 109.1(4) ?
N1 C2 H2C . . 108.8 ?
C1 C2 H2C . . 108.8 ?
C3 C2 H2C . . 108.8 ?
C5 C3 C4 . . 109.1(5) ?
C5 C3 C2 . . 111.6(4) ?
C4 C3 C2 . . 112.6(5) ?
C5 C3 H3 . . 107.8 ?
C4 C3 H3 . . 107.8 ?
C2 C3 H3 . . 107.8 ?
C3 C4 H4A . . 109.5 ?
C3 C4 H4B . . 109.5 ?
H4A C4 H4B . . 109.5 ?
C3 C4 H4C . . 109.5 ?
H4A C4 H4C . . 109.5 ?
H4B C4 H4C . . 109.5 ?
C3 C5 H5A . . 109.5 ?
C3 C5 H5B . . 109.5 ?
H5A C5 H5B . . 109.5 ?
C3 C5 H5C . . 109.5 ?
H5A C5 H5C . . 109.5 ?
H5B C5 H5C . . 109.5 ?
C2 N1 Ag1 . . 120.3(3) no
C2 N1 H1A . . 107(4) ?
C2 N1 H1B . . 102(4) ?
H1A N1 H1B . . 108(5) ?
O3 Ag2 N2 . 1_454 165.79(18) y
O4 C6 O3 . . 125.2(5) ?
O4 C6 C7 . . 119.5(5) ?
O3 C6 C7 . . 115.2(4) ?
N2 C7 C6 . . 110.8(4) ?
N2 C7 C8 . . 109.9(4) ?
C6 C7 C8 . . 112.4(4) ?
N2 C7 H7 . . 107.8 ?
C6 C7 H7 . . 107.8 ?
C8 C7 H7 . . 107.8 ?
C10 C8 C9 . . 111.5(4) ?
C10 C8 C7 . . 112.2(4) ?
C9 C8 C7 . . 111.5(4) ?
C10 C8 H8 . . 107.1 ?
C9 C8 H8 . . 107.1 ?
C7 C8 H8 . . 107.1 ?
C8 C9 H9A . . 109.5 ?
C8 C9 H9B . . 109.5 ?
H9A C9 H9B . . 109.5 ?
C8 C9 H9C . . 109.5 ?
H9A C9 H9C . . 109.5 ?
H9B C9 H9C . . 109.5 ?
C8 C10 H10A . . 109.5 ?
C8 C10 H10B . . 109.5 ?
H10A C10 H10B . . 109.5 ?
C8 C10 H10C . . 109.5 ?
H10A C10 H10C . . 109.5 ?
H10B C10 H10C . . 109.5 ?
C7 N2 H2A . . 107(4) ?
C7 N2 H2B . . 110(4) ?
H2A N2 H2B . . 112(5) ?
C6 O3 Ag2 . . 117.7(3) no

loop_
_geom_bond_atom_site_label_1
_geom_bond_atom_site_label_2
_geom_bond_site_symmetry_2
_geom_bond_distance
_geom_bond_publ_flag
Ag1 N1 . 2.136(4) y
Ag1 O2 1_454 2.124(3) y
C1 O1 . 1.245(6) no
C1 O2 . 1.280(6) no
C1 C2 . 1.530(7) no
C2 N1 . 1.485(6) no
C2 C3 . 1.543(7) no
C2 H2C . 1.0000 ?
C3 C5 . 1.528(8) no
C3 C4 . 1.538(7) no
C3 H3 . 1.0000 ?
C4 H4A . 0.9800 ?
C4 H4B . 0.9800 ?
C4 H4C . 0.9800 ?
C5 H5A . 0.9800 ?
C5 H5B . 0.9800 ?
C5 H5C . 0.9800 ?
N1 H1A . 0.86(3) ?
N1 H1B . 0.87(3) ?
Ag2 O3 . 2.142(4) y
Ag2 N2 1_454 2.155(4) y
C6 O4 . 1.259(6) no
C6 O3 . 1.269(7) no
C6 C7 . 1.527(7) no
C7 N2 . 1.493(6) no
C7 C8 . 1.541(7) no
C7 H7 . 1.0000 ?
C8 C10 . 1.530(7) no
C8 C9 . 1.530(7) no
C8 H8 . 1.0000 ?
C9 H9A . 0.9800 ?
C9 H9B . 0.9800 ?
C9 H9C . 0.9800 ?
C10 H10A . 0.9800 ?
C10 H10B . 0.9800 ?
C10 H10C . 0.9800 ?
N2 H2A . 0.86(3) ?
N2 H2B . 0.87(3) ?

loop_
_geom_hbond_atom_site_label_D
_geom_hbond_atom_site_label_H
_geom_hbond_atom_site_label_A
_geom_hbond_site_symmetry_A
_geom_hbond_distance_DH
_geom_hbond_distance_HA
_geom_hbond_distance_DA
_geom_hbond_angle_DHA
N1 H1B O4 . 0.87(3) 2.04(3) 2.907(6) 169(5)
N2 H2B O2 . 0.87(3) 2.19(3) 3.053(7) 171(6)
N1 H1A O2 1_455 0.86(3) 2.10(3) 2.935(5) 164(6)
N2 H2A O3 1_556 0.86(3) 2.13(4) 2.924(5) 153(6)
